data_2023140
loop_
_publ_author_name
'Naghiyev, Farid N.'
'Khrustalev, Victor N.'
'Akkurt, Mehmet'
'Huseynov, Elnur Z.'
'Bhattarai, Ajaya'
'Khalilov, Ali N.'
'Mamedov, \.Ibrahim G.'

_publ_section_title
;
 Crystal structure and Hirshfeld surface analysis of dimethyl
 2-oxo-4-(pyridin-2-yl)-6-(thiophen-2-yl)cyclohex-3-ene-1,3-dicarboxylate
;
_journal_coeditor_code OI2007
_journal_issue 6
_journal_name_full 'Acta Crystallographica Section E Crystallographic Communications'
_journal_paper_doi 10.1107/S2056989024004687
_journal_volume 80
_journal_year 2024
_chemical_absolute_configuration ad
_chemical_formula_iupac 'C19 H17 N O5 S'
_chemical_formula_moiety 'C19 H17 N O5 S'
_chemical_formula_sum 'C19 H17 N O5 S'
_chemical_formula_weight 371.39
_chemical_name_systematic
;
Dimethyl
2-oxo-4-(pyridin-2-yl)-6-(thiophen-2-yl)cyclohex-3-ene-1,3-dicarboxylate
;
_space_group_crystal_system triclinic
_space_group_IT_number 1
_space_group_name_Hall 'P 1'
_space_group_name_H-M_alt 'P 1'
_atom_sites_solution_hydrogens geom
_audit_creation_method SHELXL-2019/3
_cell_angle_alpha 110.910(2)
_cell_angle_beta 98.1280(10)
_cell_angle_gamma 96.0060(10)
_cell_formula_units_Z 1
_cell_length_a 5.52600(10)
_cell_length_b 8.50120(10)
_cell_length_c 10.1076(2)
_cell_measurement_reflns_used 16321
_cell_measurement_temperature 100(2)
_cell_measurement_theta_max 77.366
_cell_measurement_theta_min 4.748
_cell_volume 432.885(14)
_computing_cell_refinement
;
CrysAlisPro 1.171.42.72a (Rigaku OD, 2022)
;
_computing_data_collection
;
CrysAlisPro 1.171.42.72a (Rigaku OD, 2022)
;
_computing_data_reduction
;
CrysAlisPro 1.171.42.72a (Rigaku OD, 2022)
;
_computing_molecular_graphics
;
ORTEP-3 for Windows (Farrugia, 2012)
;
_computing_publication_material
;
PLATON (Spek, 2020)
;
_computing_structure_refinement
;
<i>SHELXL2019/3</i> (Sheldrick, 2015b)
;
_computing_structure_solution
;
<i>SHELXT2014/5</i> (Sheldrick, 2015a)
;
_diffrn_ambient_temperature 100(2)
_diffrn_measured_fraction_theta_full 0.999
_diffrn_measured_fraction_theta_max 0.992
_diffrn_measurement_device_type 'XtaLAB Synergy, Dualflex, HyPix'
_diffrn_measurement_method '\f and \w scans'
_diffrn_radiation_type CuK\a
_diffrn_radiation_wavelength 1.54184
_diffrn_reflns_av_R_equivalents 0.0233
_diffrn_reflns_av_unetI/netI 0.0151
_diffrn_reflns_limit_h_max 6
_diffrn_reflns_limit_h_min -6
_diffrn_reflns_limit_k_max 10
_diffrn_reflns_limit_k_min -10
_diffrn_reflns_limit_l_max 12
_diffrn_reflns_limit_l_min -12
_diffrn_reflns_number 18199
_diffrn_reflns_theta_full 67.684
_diffrn_reflns_theta_max 77.819
_diffrn_reflns_theta_min 4.773
_diffrn_source 'micro-focus sealed X-ray tube'
_diffrn_standards_decay_% 0
_diffrn_standards_interval_count 0
_diffrn_standards_interval_time 0
_diffrn_standards_number 0
_exptl_absorpt_coefficient_mu 1.936
_exptl_absorpt_correction_T_max 0.840
_exptl_absorpt_correction_T_min 0.647
_exptl_absorpt_correction_type gaussian
_exptl_absorpt_process_details
;
(CrysAlisPro; Rigaku OD, 2022)
;
_exptl_crystal_colour colourless
_exptl_crystal_density_diffrn 1.425
_exptl_crystal_description prism
_exptl_crystal_F_000 194
_exptl_crystal_size_max 0.250
_exptl_crystal_size_mid 0.230
_exptl_crystal_size_min 0.090
_refine_diff_density_max 0.223
_refine_diff_density_min -0.175
_refine_ls_abs_structure_details
;
Flack <i>x</i> determined using 1675 quotients
[(<i>I</i>^+^)-(<i>I</i>^-^)]/[(<i>I</i>^+^)+(<i>I</i>^-^)]
(Parsons <i>et al.</i>,  2013)
;
_refine_ls_abs_structure_Flack 0.003(7)
_refine_ls_extinction_coef 0.0131(14)
_refine_ls_extinction_expression Fc^*^=kFc[1+0.001xFc^2^\l^3^/sin(2\q)]^-1/4^
_refine_ls_extinction_method
;
<i>SHELXL2019/2</i> (Sheldrick, 2015b)
;
_refine_ls_goodness_of_fit_ref 1.063
_refine_ls_hydrogen_treatment constr
_refine_ls_matrix_type full
_refine_ls_number_parameters 238
_refine_ls_number_reflns 3530
_refine_ls_number_restraints 3
_refine_ls_restrained_S_all 1.062
_refine_ls_R_factor_all 0.0227
_refine_ls_R_factor_gt 0.0226
_refine_ls_shift/su_max 0.000
_refine_ls_shift/su_mean 0.000
_refine_ls_structure_factor_coef Fsqd
_refine_ls_weighting_details 'w=1/[\s^2^(Fo^2^)+(0.0337P)^2^+0.0970P] where P=(Fo^2^+2Fc^2^)/3'
_refine_ls_weighting_scheme calc
_refine_ls_wR_factor_gt 0.0586
_refine_ls_wR_factor_ref 0.0586
_reflns_number_gt 3524
_reflns_number_total 3530
_reflns_threshold_expression 'I > 2\s(I)'
_cod_data_source_file oi2007.cif
_cod_data_source_block I
_cod_original_cell_volume 432.884(14)
_cod_database_code 2023140
_shelx_space_group_comment
;
The symmetry employed for this shelxl refinement is uniquely defined
by the following loop, which should always be used as a source of
symmetry information in preference to the above space-group names.
They are only intended as comments.
;
_shelx_estimated_absorpt_t_min 0.643
_shelx_estimated_absorpt_t_max 0.845

loop_
_space_group_symop_operation_xyz
'x, y, z'

loop_
_atom_site_type_symbol
_atom_site_label
_atom_site_fract_x
_atom_site_fract_y
_atom_site_fract_z
_atom_site_U_iso_or_equiv
_atom_site_adp_type
_atom_site_calc_flag
_atom_site_occupancy
_atom_site_disorder_assembly
_atom_site_disorder_group
C C1 0.6259(4) 0.3716(2) 0.6011(2) 0.0132(4) Uani d 1 . .
C C2 0.7320(4) 0.3495(2) 0.46536(19) 0.0127(4) Uani d 1 . .
H H2 0.898999 0.422837 0.493270 0.015 Uiso calc 1 . .
C C3 0.5592(4) 0.4059(2) 0.36259(19) 0.0136(4) Uani d 1 . .
H H3 0.390686 0.337398 0.343691 0.016 Uiso calc 1 . .
C C4 0.5382(4) 0.5930(2) 0.4416(2) 0.0146(4) Uani d 1 . .
H H4A 0.703452 0.664844 0.465810 0.017 Uiso calc 1 . .
H H4B 0.425908 0.630379 0.377470 0.017 Uiso calc 1 . .
C C5 0.4396(3) 0.6170(2) 0.5780(2) 0.0134(4) Uani d 1 . .
C C6 0.4809(4) 0.5121(2) 0.64983(19) 0.0129(4) Uani d 1 . .
C C7 0.7580(4) 0.1653(2) 0.3869(2) 0.0142(4) Uani d 1 . .
C C8 1.0028(4) -0.0161(3) 0.2524(3) 0.0281(5) Uani d 1 . .
H H8A 0.894696 -0.044480 0.158603 0.042 Uiso calc 1 . .
H H8B 0.954145 -0.100288 0.293541 0.042 Uiso calc 1 . .
H H8C 1.175204 -0.017674 0.239795 0.042 Uiso calc 1 . .
C C9 0.6332(4) 0.3713(2) 0.2190(2) 0.0144(4) Uani d 1 . .
C C10 0.5052(4) 0.2567(3) 0.0887(2) 0.0188(4) Uani d 1 . .
H H10 0.352786 0.185818 0.077251 0.023 Uiso calc 1 . .
C C11 0.6230(4) 0.2541(3) -0.0286(2) 0.0211(4) Uani d 1 . .
H H11 0.557058 0.181613 -0.126180 0.025 Uiso calc 1 . .
C C12 0.8386(4) 0.3654(3) 0.0135(2) 0.0198(4) Uani d 1 . .
H H12 0.941797 0.380424 -0.050162 0.024 Uiso calc 1 . .
C C13 0.2915(4) 0.7557(2) 0.6266(2) 0.0138(4) Uani d 1 . .
C C14 0.3097(4) 0.8926(2) 0.5803(2) 0.0170(4) Uani d 1 . .
H H14 0.419867 0.900060 0.517866 0.020 Uiso calc 1 . .
C C15 0.1640(4) 1.0168(2) 0.6273(2) 0.0193(4) Uani d 1 . .
H H15 0.173481 1.111309 0.597847 0.023 Uiso calc 1 . .
C C16 0.0042(4) 1.0017(3) 0.7177(2) 0.0192(4) Uani d 1 . .
H H16 -0.098664 1.084695 0.750789 0.023 Uiso calc 1 . .
C C17 -0.0018(4) 0.8619(3) 0.7589(2) 0.0182(4) Uani d 1 . .
H H17 -0.109760 0.852595 0.822018 0.022 Uiso calc 1 . .
C C18 0.3784(4) 0.5217(2) 0.7826(2) 0.0132(4) Uani d 1 . .
C C19 0.3964(4) 0.6765(3) 1.0269(2) 0.0222(4) Uani d 1 . .
H H19A 0.220812 0.685154 1.005687 0.033 Uiso calc 1 . .
H H19B 0.484406 0.781046 1.106272 0.033 Uiso calc 1 . .
H H19C 0.411825 0.578189 1.054703 0.033 Uiso calc 1 . .
N N1 0.1361(3) 0.7402(2) 0.71452(18) 0.0161(3) Uani d 1 . .
O O1 0.6615(3) 0.27874(17) 0.66693(15) 0.0178(3) Uani d 1 . .
O O2 0.5944(3) 0.04488(18) 0.35502(15) 0.0196(3) Uani d 1 . .
O O3 0.9794(3) 0.15282(18) 0.34916(15) 0.0188(3) Uani d 1 . .
O O4 0.2142(3) 0.41766(17) 0.78248(15) 0.0175(3) Uani d 1 . .
O O5 0.5031(3) 0.65445(18) 0.89989(14) 0.0168(3) Uani d 1 . .
S S1 0.90193(7) 0.47674(5) 0.19781(5) 0.01854(13) Uani d 1 . .

loop_
_atom_site_aniso_label
_atom_site_aniso_U_11
_atom_site_aniso_U_22
_atom_site_aniso_U_33
_atom_site_aniso_U_12
_atom_site_aniso_U_13
_atom_site_aniso_U_23
C1 0.0118(9) 0.0139(8) 0.0134(8) 0.0017(7) 0.0025(7) 0.0047(7)
C2 0.0131(9) 0.0131(8) 0.0128(8) 0.0041(7) 0.0039(7) 0.0049(7)
C3 0.0140(9) 0.0149(9) 0.0123(8) 0.0022(7) 0.0033(7) 0.0056(7)
C4 0.0166(10) 0.0143(8) 0.0152(9) 0.0053(7) 0.0044(7) 0.0072(7)
C5 0.0122(9) 0.0125(8) 0.0144(8) 0.0016(7) 0.0026(7) 0.0039(7)
C6 0.0133(9) 0.0129(8) 0.0125(9) 0.0028(7) 0.0048(7) 0.0039(7)
C7 0.0157(10) 0.0173(9) 0.0114(8) 0.0058(7) 0.0039(7) 0.0065(7)
C8 0.0193(11) 0.0212(11) 0.0342(12) 0.0067(8) 0.0092(9) -0.0032(9)
C9 0.0153(10) 0.0160(8) 0.0149(9) 0.0054(7) 0.0059(7) 0.0075(7)
C10 0.0185(10) 0.0228(10) 0.0153(9) 0.0030(8) 0.0048(8) 0.0071(8)
C11 0.0245(11) 0.0256(10) 0.0137(9) 0.0051(9) 0.0059(8) 0.0071(8)
C12 0.0226(11) 0.0253(10) 0.0147(9) 0.0066(8) 0.0083(8) 0.0088(8)
C13 0.0136(10) 0.0125(8) 0.0137(8) 0.0024(7) 0.0019(7) 0.0033(7)
C14 0.0189(11) 0.0157(9) 0.0179(9) 0.0036(8) 0.0040(8) 0.0078(8)
C15 0.0211(11) 0.0135(9) 0.0223(10) 0.0032(8) 0.0002(8) 0.0067(8)
C16 0.0182(10) 0.0152(9) 0.0204(9) 0.0068(7) 0.0016(8) 0.0019(7)
C17 0.0167(10) 0.0201(9) 0.0173(9) 0.0064(8) 0.0054(7) 0.0046(8)
C18 0.0166(10) 0.0119(8) 0.0129(8) 0.0061(7) 0.0048(7) 0.0049(7)
C19 0.0245(11) 0.0264(10) 0.0127(9) 0.0052(9) 0.0070(8) 0.0023(8)
N1 0.0166(9) 0.0159(8) 0.0165(8) 0.0055(6) 0.0050(6) 0.0057(6)
O1 0.0222(8) 0.0200(7) 0.0170(6) 0.0095(6) 0.0071(6) 0.0107(5)
O2 0.0192(8) 0.0158(7) 0.0218(7) 0.0010(6) 0.0061(6) 0.0045(5)
O3 0.0150(7) 0.0166(7) 0.0222(7) 0.0055(5) 0.0065(6) 0.0023(6)
O4 0.0219(8) 0.0150(6) 0.0170(6) 0.0035(6) 0.0083(6) 0.0059(5)
O5 0.0183(7) 0.0181(7) 0.0128(6) 0.0020(5) 0.0049(5) 0.0039(5)
S1 0.0179(2) 0.0223(2) 0.0148(2) -0.00028(18) 0.00576(16) 0.00623(17)

loop_
_atom_type_symbol
_atom_type_description
_atom_type_scat_dispersion_real
_atom_type_scat_dispersion_imag
_atom_type_scat_source
C C 0.0181 0.0091 'International Tables Vol C Tables 4.2.6.8 and 6.1.1.4'
H H 0.0000 0.0000 'International Tables Vol C Tables 4.2.6.8 and 6.1.1.4'
N N 0.0311 0.0180 'International Tables Vol C Tables 4.2.6.8 and 6.1.1.4'
O O 0.0492 0.0322 'International Tables Vol C Tables 4.2.6.8 and 6.1.1.4'
S S 0.3331 0.5567 'International Tables Vol C Tables 4.2.6.8 and 6.1.1.4'

loop_
_geom_angle_atom_site_label_1
_geom_angle_atom_site_label_2
_geom_angle_atom_site_label_3
_geom_angle_site_symmetry_1
_geom_angle_site_symmetry_3
_geom_angle
_geom_angle_publ_flag
O1 C1 C6 . . 121.66(16) ?
O1 C1 C2 . . 121.05(17) ?
C6 C1 C2 . . 117.28(15) ?
C7 C2 C1 . . 111.28(15) ?
C7 C2 C3 . . 108.90(15) ?
C1 C2 C3 . . 109.64(15) ?
C7 C2 H2 . . 109.0 ?
C1 C2 H2 . . 109.0 ?
C3 C2 H2 . . 109.0 ?
C9 C3 C4 . . 113.33(15) ?
C9 C3 C2 . . 113.64(16) ?
C4 C3 C2 . . 108.56(15) ?
C9 C3 H3 . . 107.0 ?
C4 C3 H3 . . 107.0 ?
C2 C3 H3 . . 107.0 ?
C5 C4 C3 . . 110.93(15) ?
C5 C4 H4A . . 109.5 ?
C3 C4 H4A . . 109.5 ?
C5 C4 H4B . . 109.5 ?
C3 C4 H4B . . 109.5 ?
H4A C4 H4B . . 108.0 ?
C6 C5 C13 . . 122.14(17) ?
C6 C5 C4 . . 120.52(17) ?
C13 C5 C4 . . 117.32(16) ?
C5 C6 C1 . . 122.52(16) ?
C5 C6 C18 . . 123.87(17) ?
C1 C6 C18 . . 113.58(15) ?
O2 C7 O3 . . 123.86(18) ?
O2 C7 C2 . . 124.32(18) ?
O3 C7 C2 . . 111.70(16) ?
O3 C8 H8A . . 109.5 ?
O3 C8 H8B . . 109.5 ?
H8A C8 H8B . . 109.5 ?
O3 C8 H8C . . 109.5 ?
H8A C8 H8C . . 109.5 ?
H8B C8 H8C . . 109.5 ?
C10 C9 C3 . . 126.53(18) ?
C10 C9 S1 . . 110.34(15) ?
C3 C9 S1 . . 123.13(14) ?
C9 C10 C11 . . 113.26(19) ?
C9 C10 H10 . . 123.4 ?
C11 C10 H10 . . 123.4 ?
C12 C11 C10 . . 112.96(18) ?
C12 C11 H11 . . 123.5 ?
C10 C11 H11 . . 123.5 ?
C11 C12 S1 . . 111.23(15) ?
C11 C12 H12 . . 124.4 ?
S1 C12 H12 . . 124.4 ?
N1 C13 C14 . . 122.33(18) ?
N1 C13 C5 . . 116.34(17) ?
C14 C13 C5 . . 121.32(17) ?
C15 C14 C13 . . 118.75(18) ?
C15 C14 H14 . . 120.6 ?
C13 C14 H14 . . 120.6 ?
C14 C15 C16 . . 119.19(19) ?
C14 C15 H15 . . 120.4 ?
C16 C15 H15 . . 120.4 ?
C15 C16 C17 . . 118.38(19) ?
C15 C16 H16 . . 120.8 ?
C17 C16 H16 . . 120.8 ?
N1 C17 C16 . . 123.48(19) ?
N1 C17 H17 . . 118.3 ?
C16 C17 H17 . . 118.3 ?
O4 C18 O5 . . 125.11(17) ?
O4 C18 C6 . . 123.28(18) ?
O5 C18 C6 . . 111.52(16) ?
O5 C19 H19A . . 109.5 ?
O5 C19 H19B . . 109.5 ?
H19A C19 H19B . . 109.5 ?
O5 C19 H19C . . 109.5 ?
H19A C19 H19C . . 109.5 ?
H19B C19 H19C . . 109.5 ?
C17 N1 C13 . . 117.88(17) ?
C7 O3 C8 . . 114.76(16) ?
C18 O5 C19 . . 113.04(15) ?
C12 S1 C9 . . 92.21(10) ?

loop_
_geom_bond_atom_site_label_1
_geom_bond_atom_site_label_2
_geom_bond_site_symmetry_2
_geom_bond_distance
_geom_bond_publ_flag
C1 O1 . 1.215(2) ?
C1 C6 . 1.484(3) ?
C1 C2 . 1.526(2) ?
C2 C7 . 1.515(3) ?
C2 C3 . 1.546(3) ?
C2 H2 . 1.0000 ?
C3 C9 . 1.499(2) ?
C3 C4 . 1.529(2) ?
C3 H3 . 1.0000 ?
C4 C5 . 1.509(3) ?
C4 H4A . 0.9900 ?
C4 H4B . 0.9900 ?
C5 C6 . 1.353(3) ?
C5 C13 . 1.485(3) ?
C6 C18 . 1.508(2) ?
C7 O2 . 1.207(2) ?
C7 O3 . 1.335(2) ?
C8 O3 . 1.452(2) ?
C8 H8A . 0.9800 ?
C8 H8B . 0.9800 ?
C8 H8C . 0.9800 ?
C9 C10 . 1.364(3) ?
C9 S1 . 1.733(2) ?
C10 C11 . 1.426(3) ?
C10 H10 . 0.9500 ?
C11 C12 . 1.353(3) ?
C11 H11 . 0.9500 ?
C12 S1 . 1.725(2) ?
C12 H12 . 0.9500 ?
C13 N1 . 1.349(2) ?
C13 C14 . 1.400(3) ?
C14 C15 . 1.384(3) ?
C14 H14 . 0.9500 ?
C15 C16 . 1.386(3) ?
C15 H15 . 0.9500 ?
C16 C17 . 1.391(3) ?
C16 H16 . 0.9500 ?
C17 N1 . 1.335(3) ?
C17 H17 . 0.9500 ?
C18 O4 . 1.199(2) ?
C18 O5 . 1.344(2) ?
C19 O5 . 1.448(2) ?
C19 H19A . 0.9800 ?
C19 H19B . 0.9800 ?
C19 H19C . 0.9800 ?

loop_
_geom_hbond_atom_site_label_D
_geom_hbond_atom_site_label_H
_geom_hbond_atom_site_label_A
_geom_hbond_site_symmetry_A
_geom_hbond_distance_DH
_geom_hbond_distance_HA
_geom_hbond_distance_DA
_geom_hbond_angle_DHA
_geom_hbond_publ_flag
C3 H3 O3 1_455 1.00 2.64 3.625(2) 167.5 yes
C8 H8C O2 1_655 0.98 2.35 3.215(3) 146.2 yes
C11 H11 O1 1_554 0.95 2.62 3.193(2) 119.2 yes
C12 H12 O4 1_654 0.95 2.50 3.446(2) 179.5 yes
C14 H14 O2 1_565 0.95 2.61 3.468(2) 150.8 yes
C16 H16 O1 1_465 0.95 2.52 3.305(3) 140.4 yes
C19 H19B O2 1_566 0.98 2.64 3.584(3) 161.4 yes
C4 H4A Cg2 1_655 0.99 2.94 3.841(2) 152 yes
C19 H19C Cg1 1_556 0.98 2.78 3.659(3) 149 yes

loop_
_geom_torsion_atom_site_label_1
_geom_torsion_atom_site_label_2
_geom_torsion_atom_site_label_3
_geom_torsion_atom_site_label_4
_geom_torsion_site_symmetry_1
_geom_torsion_site_symmetry_2
_geom_torsion_site_symmetry_3
_geom_torsion_site_symmetry_4
_geom_torsion
_geom_torsion_publ_flag
O1 C1 C2 C7 . . . . 29.2(3) ?
C6 C1 C2 C7 . . . . -151.60(17) ?
O1 C1 C2 C3 . . . . 149.70(18) ?
C6 C1 C2 C3 . . . . -31.1(2) ?
C7 C2 C3 C9 . . . . -51.8(2) ?
C1 C2 C3 C9 . . . . -173.75(15) ?
C7 C2 C3 C4 . . . . -178.86(15) ?
C1 C2 C3 C4 . . . . 59.17(19) ?
C9 C3 C4 C5 . . . . 174.49(16) ?
C2 C3 C4 C5 . . . . -58.3(2) ?
C3 C4 C5 C6 . . . . 28.6(3) ?
C3 C4 C5 C13 . . . . -149.71(17) ?
C13 C5 C6 C1 . . . . 179.18(17) ?
C4 C5 C6 C1 . . . . 0.9(3) ?
C13 C5 C6 C18 . . . . 1.4(3) ?
C4 C5 C6 C18 . . . . -176.85(18) ?
O1 C1 C6 C5 . . . . 179.91(19) ?
C2 C1 C6 C5 . . . . 0.7(3) ?
O1 C1 C6 C18 . . . . -2.1(3) ?
C2 C1 C6 C18 . . . . 178.65(16) ?
C1 C2 C7 O2 . . . . 50.6(3) ?
C3 C2 C7 O2 . . . . -70.3(2) ?
C1 C2 C7 O3 . . . . -133.27(17) ?
C3 C2 C7 O3 . . . . 105.76(18) ?
C4 C3 C9 C10 . . . . -122.9(2) ?
C2 C3 C9 C10 . . . . 112.5(2) ?
C4 C3 C9 S1 . . . . 56.8(2) ?
C2 C3 C9 S1 . . . . -67.7(2) ?
C3 C9 C10 C11 . . . . 179.62(19) ?
S1 C9 C10 C11 . . . . -0.2(2) ?
C9 C10 C11 C12 . . . . 0.2(3) ?
C10 C11 C12 S1 . . . . -0.2(2) ?
C6 C5 C13 N1 . . . . -20.6(3) ?
C4 C5 C13 N1 . . . . 157.70(17) ?
C6 C5 C13 C14 . . . . 160.74(19) ?
C4 C5 C13 C14 . . . . -20.9(3) ?
N1 C13 C14 C15 . . . . 0.4(3) ?
C5 C13 C14 C15 . . . . 178.96(17) ?
C13 C14 C15 C16 . . . . -0.3(3) ?
C14 C15 C16 C17 . . . . 0.5(3) ?
C15 C16 C17 N1 . . . . -0.9(3) ?
C5 C6 C18 O4 . . . . 107.7(2) ?
C1 C6 C18 O4 . . . . -70.2(2) ?
C5 C6 C18 O5 . . . . -75.7(2) ?
C1 C6 C18 O5 . . . . 106.35(19) ?
C16 C17 N1 C13 . . . . 0.9(3) ?
C14 C13 N1 C17 . . . . -0.7(3) ?
C5 C13 N1 C17 . . . . -179.31(17) ?
O2 C7 O3 C8 . . . . 6.2(3) ?
C2 C7 O3 C8 . . . . -169.87(18) ?
O4 C18 O5 C19 . . . . -8.5(3) ?
C6 C18 O5 C19 . . . . 174.97(15) ?
C11 C12 S1 C9 . . . . 0.08(18) ?
C10 C9 S1 C12 . . . . 0.06(16) ?
C3 C9 S1 C12 . . . . -179.74(17) ?
